data_2236850
loop_
_publ_author_name
'Gao, Li-Jiu'
'Liu, Yun'

_publ_section_title
;
 2-Chloro-3-(4-methylanilino)naphthalene-1,4-dione
;
_journal_coeditor_code DS2213
_journal_issue 12
_journal_name_full 'Acta Crystallographica Section E'
_journal_page_first o3378
_journal_paper_doi 10.1107/S1600536812045229
_journal_volume 68
_journal_year 2012
_chemical_formula_iupac 'C17 H12 Cl N O2'
_chemical_formula_moiety 'C17 H12 Cl N O2'
_chemical_formula_sum 'C17 H12 Cl N O2'
_chemical_formula_weight 297.73
_chemical_melting_point 475
_chemical_name_common 2-chloro-3-(p-tolylamino)naphthalene-1,4-dione
_chemical_name_systematic
;
2-Chloro-3-(4-methylanilino)naphthalene-1,4-dione
;
_space_group_IT_number 33
_symmetry_cell_setting orthorhombic
_symmetry_space_group_name_Hall 'P 2c -2n'
_symmetry_space_group_name_H-M 'P n a 21'
_atom_sites_solution_hydrogens geom
_atom_sites_solution_primary direct
_atom_sites_solution_secondary difmap
_audit_creation_method SHELXL-97
_cell_angle_alpha 90.00
_cell_angle_beta 90.00
_cell_angle_gamma 90.00
_cell_formula_units_Z 4
_cell_length_a 12.1614(10)
_cell_length_b 22.4915(18)
_cell_length_c 5.0444(4)
_cell_measurement_reflns_used 25
_cell_measurement_temperature 296(2)
_cell_measurement_theta_max 12
_cell_measurement_theta_min 9
_cell_volume 1379.79(19)
_computing_cell_refinement 'CAD-4 Software (Enraf--Nonius, 1989)'
_computing_data_collection 'CAD-4 Software (Enraf--Nonius, 1989)'
_computing_data_reduction 'XCAD4 (Harms & Wocadlo, 1995)'
_computing_molecular_graphics 'SHELXTL (Sheldrick, 2008)'
_computing_publication_material 'SHELXTL (Sheldrick, 2008) and PLATON (Spek, 2009)'
_computing_structure_refinement 'SHELXL97 (Sheldrick, 2008)'
_computing_structure_solution 'SHELXS97 (Sheldrick, 2008)'
_diffrn_ambient_temperature 296(2)
_diffrn_measured_fraction_theta_full 0.997
_diffrn_measured_fraction_theta_max 0.997
_diffrn_measurement_device_type 'Enraf--Nonius CAD-4'
_diffrn_measurement_method \w/2\q
_diffrn_radiation_monochromator graphite
_diffrn_radiation_source 'fine-focus sealed tube'
_diffrn_radiation_type MoK\a
_diffrn_radiation_wavelength 0.71073
_diffrn_reflns_av_R_equivalents 0.0364
_diffrn_reflns_av_sigmaI/netI 0.0234
_diffrn_reflns_limit_h_max 14
_diffrn_reflns_limit_h_min -14
_diffrn_reflns_limit_k_max 27
_diffrn_reflns_limit_k_min -26
_diffrn_reflns_limit_l_max 6
_diffrn_reflns_limit_l_min -6
_diffrn_reflns_number 15471
_diffrn_reflns_theta_full 25.40
_diffrn_reflns_theta_max 25.40
_diffrn_reflns_theta_min 1.81
_diffrn_standards_decay_% 0
_diffrn_standards_interval_count 200
_diffrn_standards_interval_time 2
_diffrn_standards_number 3
_exptl_absorpt_coefficient_mu 0.28
_exptl_absorpt_correction_T_max 0.972
_exptl_absorpt_correction_T_min 0.946
_exptl_absorpt_correction_type psi-scan
_exptl_absorpt_process_details '(XCAD4; Harms & Wocadlo, 1995)'
_exptl_crystal_colour red
_exptl_crystal_density_diffrn 1.433
_exptl_crystal_density_method 'not measured'
_exptl_crystal_description block
_exptl_crystal_F_000 616
_exptl_crystal_size_max 0.2
_exptl_crystal_size_mid 0.2
_exptl_crystal_size_min 0.1
_refine_diff_density_max 0.410
_refine_diff_density_min -0.415
_refine_ls_extinction_coef 0.083(7)
_refine_ls_extinction_expression Fc^*^=kFc[1+0.001xFc^2^\l^3^/sin(2\q)]^-1/4^
_refine_ls_extinction_method 'SHELXL97 (Sheldrick, 2008)'
_refine_ls_goodness_of_fit_ref 1.268
_refine_ls_hydrogen_treatment mixed
_refine_ls_matrix_type full
_refine_ls_number_parameters 195
_refine_ls_number_reflns 2479
_refine_ls_number_restraints 1
_refine_ls_restrained_S_all 1.268
_refine_ls_R_factor_all 0.0452
_refine_ls_R_factor_gt 0.0398
_refine_ls_shift/su_max 0.001
_refine_ls_shift/su_mean 0.000
_refine_ls_structure_factor_coef Fsqd
_refine_ls_weighting_details 'calc w=1/[\s^2^(Fo^2^)+(0.0725P)^2^+0.1832P] where P=(Fo^2^+2Fc^2^)/3'
_refine_ls_weighting_scheme calc
_refine_ls_wR_factor_gt 0.1038
_refine_ls_wR_factor_ref 0.1193
_reflns_number_gt 2420
_reflns_number_total 2479
_reflns_threshold_expression I>2sigma(I)
_cod_data_source_file ds2213.cif
_cod_data_source_block I
_cod_database_code 2236850
_cod_database_fobs_code 2236850

loop_
_symmetry_equiv_pos_as_xyz
'x, y, z'
'-x, -y, z+1/2'
'x+1/2, -y+1/2, z'
'-x+1/2, y+1/2, z+1/2'

loop_
_atom_site_type_symbol
_atom_site_label
_atom_site_fract_x
_atom_site_fract_y
_atom_site_fract_z
_atom_site_U_iso_or_equiv
_atom_site_adp_type
_atom_site_calc_flag
_atom_site_refinement_flags
_atom_site_occupancy
_atom_site_symmetry_multiplicity
Cl Cl1 0.79748(5) 0.74205(2) 0.55999(16) 0.0433(2) Uani d . 1 1
C C10 1.05237(17) 0.70460(10) 0.0576(6) 0.0407(5) Uani d . 1 1
C C8 0.87671(18) 0.71478(10) 0.3028(5) 0.0351(5) Uani d . 1 1
O O1 0.73453(13) 0.64787(8) 0.1976(5) 0.0514(5) Uani d . 1 1
C C9 0.97837(19) 0.73816(10) 0.2467(5) 0.0358(5) Uani d . 1 1
N N 1.02703(18) 0.78611(10) 0.3494(5) 0.0453(6) Uani d . 1 1
O O2 1.14579(14) 0.72164(10) 0.0280(5) 0.0623(6) Uani d . 1 1
C C6 0.89985(18) 0.63439(10) -0.0415(5) 0.0378(5) Uani d . 1 1
C C11 0.97909(19) 0.83701(11) 0.4684(5) 0.0393(5) Uani d . 1 1
C C7 0.82917(18) 0.66522(9) 0.1601(5) 0.0376(5) Uani d . 1 1
C C5 1.00808(18) 0.65242(10) -0.0834(5) 0.0395(5) Uani d . 1 1
C C1 0.8574(2) 0.58704(11) -0.1871(6) 0.0497(7) Uani d . 1 1
H H1A 0.7848 0.5752 -0.1626 0.060 Uiso calc R 1 1
C C12 1.0318(2) 0.86289(12) 0.6821(6) 0.0480(6) Uani d . 1 1
H H12A 1.0960 0.8463 0.7492 0.058 Uiso calc R 1 1
C C16 0.8851(2) 0.86286(12) 0.3654(6) 0.0475(6) Uani d . 1 1
H H16A 0.8502 0.8463 0.2191 0.057 Uiso calc R 1 1
C C3 1.0317(2) 0.57524(13) -0.4066(7) 0.0586(7) Uani d . 1 1
H H3A 1.0758 0.5551 -0.5276 0.070 Uiso calc R 1 1
C C4 1.0739(2) 0.62259(13) -0.2648(6) 0.0522(7) Uani d . 1 1
H H4A 1.1464 0.6345 -0.2908 0.063 Uiso calc R 1 1
C C15 0.8440(2) 0.91351(12) 0.4826(7) 0.0522(7) Uani d . 1 1
H H15A 0.7807 0.9306 0.4127 0.063 Uiso calc R 1 1
C C13 0.9881(2) 0.91369(14) 0.7954(7) 0.0579(8) Uani d . 1 1
H H13A 1.0236 0.9307 0.9400 0.069 Uiso calc R 1 1
C C14 0.8930(3) 0.93989(12) 0.6993(7) 0.0572(7) Uani d . 1 1
C C2 0.9233(3) 0.55771(12) -0.3683(7) 0.0582(8) Uani d . 1 1
H H2A 0.8949 0.5260 -0.4651 0.070 Uiso calc R 1 1
C C17 0.8458(3) 0.99422(15) 0.8318(9) 0.0829(12) Uani d . 1 1
H H17A 0.7804 1.0064 0.7402 0.124 Uiso calc R 1 1
H H17B 0.8988 1.0258 0.8269 0.124 Uiso calc R 1 1
H H17C 0.8281 0.9851 1.0128 0.124 Uiso calc R 1 1
H H 1.082(2) 0.7883(12) 0.317(6) 0.033(7) Uiso d . 1 1

loop_
_atom_site_aniso_label
_atom_site_aniso_U_11
_atom_site_aniso_U_22
_atom_site_aniso_U_33
_atom_site_aniso_U_12
_atom_site_aniso_U_13
_atom_site_aniso_U_23
Cl1 0.0329(3) 0.0546(3) 0.0424(3) 0.00269(19) 0.0127(3) 0.0028(3)
C10 0.0276(11) 0.0539(11) 0.0407(12) -0.0004(8) 0.0058(10) -0.0035(12)
C8 0.0240(10) 0.0460(12) 0.0351(11) 0.0060(8) 0.0057(9) 0.0038(9)
O1 0.0278(8) 0.0552(10) 0.0712(13) -0.0061(7) 0.0072(9) -0.0009(9)
C9 0.0259(11) 0.0456(11) 0.0357(12) 0.0016(8) 0.0017(10) -0.0012(9)
N 0.0226(10) 0.0570(13) 0.0564(14) -0.0033(9) 0.0085(10) -0.0117(10)
O2 0.0310(9) 0.0820(13) 0.0739(15) -0.0127(8) 0.0194(10) -0.0292(12)
C6 0.0329(12) 0.0402(10) 0.0402(12) 0.0013(9) -0.0011(9) 0.0046(9)
C11 0.0294(10) 0.0460(11) 0.0425(13) -0.0028(9) 0.0077(10) -0.0030(10)
C7 0.0285(10) 0.0397(11) 0.0446(13) 0.0014(9) 0.0001(9) 0.0085(9)
C5 0.0321(11) 0.0449(11) 0.0414(13) 0.0044(9) -0.0002(10) 0.0000(10)
C1 0.0414(13) 0.0452(13) 0.0626(17) -0.0036(11) -0.0045(12) 0.0005(12)
C12 0.0369(13) 0.0566(14) 0.0504(15) 0.0004(10) 0.0004(12) -0.0033(12)
C16 0.0359(12) 0.0593(15) 0.0471(14) -0.0015(11) 0.0023(11) 0.0026(12)
C3 0.0538(15) 0.0609(15) 0.0612(18) 0.0056(11) 0.0077(15) -0.0217(15)
C4 0.0399(13) 0.0591(14) 0.0575(17) 0.0010(11) 0.0054(13) -0.0110(13)
C15 0.0394(13) 0.0534(14) 0.0638(19) 0.0082(11) 0.0123(13) 0.0158(12)
C13 0.0569(17) 0.0587(16) 0.0581(18) -0.0068(13) 0.0048(15) -0.0135(13)
C14 0.0584(17) 0.0481(13) 0.0650(19) 0.0006(12) 0.0234(15) -0.0004(13)
C2 0.0606(17) 0.0498(13) 0.0640(19) 0.0001(12) -0.0094(14) -0.0143(12)
C17 0.101(3) 0.0615(18) 0.086(3) 0.0188(19) 0.032(2) -0.0042(18)

loop_
_atom_type_symbol
_atom_type_description
_atom_type_scat_dispersion_real
_atom_type_scat_dispersion_imag
_atom_type_scat_source
C C 0.0033 0.0016 'International Tables Vol C Tables 4.2.6.8 and 6.1.1.4'
H H 0.0000 0.0000 'International Tables Vol C Tables 4.2.6.8 and 6.1.1.4'
N N 0.0061 0.0033 'International Tables Vol C Tables 4.2.6.8 and 6.1.1.4'
O O 0.0106 0.0060 'International Tables Vol C Tables 4.2.6.8 and 6.1.1.4'
Cl Cl 0.1484 0.1585 'International Tables Vol C Tables 4.2.6.8 and 6.1.1.4'

loop_
_geom_angle_atom_site_label_1
_geom_angle_atom_site_label_2
_geom_angle_atom_site_label_3
_geom_angle
O2 C10 C5 122.5(2)
O2 C10 C9 118.6(2)
C5 C10 C9 118.94(18)
C9 C8 C7 123.5(2)
C9 C8 Cl1 121.39(19)
C7 C8 Cl1 115.08(16)
N C9 C8 129.0(2)
N C9 C10 112.6(2)
C8 C9 C10 118.3(2)
C9 N C11 129.4(2)
C9 N H 113(2)
C11 N H 116(2)
C1 C6 C5 119.5(2)
C1 C6 C7 119.9(2)
C5 C6 C7 120.6(2)
C12 C11 C16 119.9(2)
C12 C11 N 118.6(2)
C16 C11 N 121.3(2)
O1 C7 C8 122.8(2)
O1 C7 C6 119.6(2)
C8 C7 C6 117.64(19)
C4 C5 C6 120.3(2)
C4 C5 C10 119.5(2)
C6 C5 C10 120.2(2)
C2 C1 C6 119.9(2)
C2 C1 H1A 120.1
C6 C1 H1A 120.1
C11 C12 C13 119.5(3)
C11 C12 H12A 120.3
C13 C12 H12A 120.3
C15 C16 C11 119.1(3)
C15 C16 H16A 120.4
C11 C16 H16A 120.4
C4 C3 C2 119.9(3)
C4 C3 H3A 120.0
C2 C3 H3A 120.0
C3 C4 C5 119.9(3)
C3 C4 H4A 120.0
C5 C4 H4A 120.0
C16 C15 C14 122.6(3)
C16 C15 H15A 118.7
C14 C15 H15A 118.7
C12 C13 C14 121.8(3)
C12 C13 H13A 119.1
C14 C13 H13A 119.1
C15 C14 C13 117.1(3)
C15 C14 C17 122.4(3)
C13 C14 C17 120.5(3)
C1 C2 C3 120.4(3)
C1 C2 H2A 119.8
C3 C2 H2A 119.8
C14 C17 H17A 109.5
C14 C17 H17B 109.5
H17A C17 H17B 109.5
C14 C17 H17C 109.5
H17A C17 H17C 109.5
H17B C17 H17C 109.5

loop_
_geom_bond_atom_site_label_1
_geom_bond_atom_site_label_2
_geom_bond_distance
Cl1 C8 1.728(2)
C10 O2 1.208(3)
C10 C5 1.474(3)
C10 C9 1.513(3)
C8 C9 1.373(3)
C8 C7 1.447(3)
O1 C7 1.230(3)
C9 N 1.335(3)
N C11 1.418(3)
N H 0.69(3)
C6 C1 1.393(4)
C6 C5 1.393(3)
C6 C7 1.501(3)
C11 C12 1.382(4)
C11 C16 1.383(4)
C5 C4 1.389(4)
C1 C2 1.383(4)
C1 H1A 0.9300
C12 C13 1.383(4)
C12 H12A 0.9300
C16 C15 1.377(4)
C16 H16A 0.9300
C3 C4 1.382(4)
C3 C2 1.389(4)
C3 H3A 0.9300
C4 H4A 0.9300
C15 C14 1.379(5)
C15 H15A 0.9300
C13 C14 1.386(5)
C13 H13A 0.9300
C14 C17 1.506(4)
C2 H2A 0.9300
C17 H17A 0.9600
C17 H17B 0.9600
C17 H17C 0.9600

loop_
_geom_hbond_atom_site_label_D
_geom_hbond_atom_site_label_H
_geom_hbond_atom_site_label_A
_geom_hbond_distance_DH
_geom_hbond_distance_HA
_geom_hbond_distance_DA
_geom_hbond_angle_DHA
_geom_hbond_publ_flag
N H O2 0.70(2) 2.23(3) 2.611(3) 116(2) yes

loop_
_cod_related_entry_id
_cod_related_entry_database
_cod_related_entry_code
1 ChemSpider 233654
